data_4027068
loop_
_publ_author_name
'Hai Xie'
'Ding Yuan'
'Ming-Wu Ding'

_publ_section_title
;
 Unexpected Synthesis of 2,4,5-Trisubstituted Oxazoles via a Tandem
 Aza-Wittig/Michael/Isomerization Reaction of Vinyliminophosphorane
;
_journal_name_full 'Journal of Organic Chemistry'
_journal_page_first 2954
_journal_page_last 2958
_journal_paper_doi 10.1021/jo202588j
_journal_volume 77
_journal_year 2012
_chemical_formula_moiety 'C17 H15 N O2'
_chemical_formula_sum 'C17 H15 N O2'
_chemical_formula_weight 265.30
_chemical_name_systematic
; 
 ? 
;
_space_group_IT_number 15
_symmetry_cell_setting monoclinic
_symmetry_space_group_name_Hall '-C 2yc'
_symmetry_space_group_name_H-M 'C 1 2/c 1'
_atom_sites_solution_hydrogens geom
_atom_sites_solution_primary direct
_atom_sites_solution_secondary difmap
_audit_creation_method SHELXL-97
_cell_angle_alpha 90.00
_cell_angle_beta 116.514(2)
_cell_angle_gamma 90.00
_cell_formula_units_Z 8
_cell_length_a 19.856(4)
_cell_length_b 7.3460(13)
_cell_length_c 20.945(4)
_cell_measurement_reflns_used 6740
_cell_measurement_temperature 298(2)
_cell_measurement_theta_max 27.90
_cell_measurement_theta_min 2.17
_cell_volume 2733.8(9)
_computing_cell_refinement 'Bruker SMART'
_computing_data_collection 'Bruker SMART'
_computing_data_reduction 'Bruker SAINT'
_computing_molecular_graphics 'Bruker SHELXTL'
_computing_publication_material 'Bruker SHELXTL'
_computing_structure_refinement 'SHELXL-97 (Sheldrick, 1997)'
_computing_structure_solution 'SHELXS-97 (Sheldrick, 1990)'
_diffrn_ambient_temperature 298(2)
_diffrn_measured_fraction_theta_full 0.997
_diffrn_measured_fraction_theta_max 0.997
_diffrn_measurement_device_type 'CCD area detector'
_diffrn_measurement_method 'phi and omega scans'
_diffrn_radiation_monochromator graphite
_diffrn_radiation_source 'fine-focus sealed tube'
_diffrn_radiation_type MoK\a
_diffrn_radiation_wavelength 0.71073
_diffrn_reflns_av_R_equivalents 0.0252
_diffrn_reflns_av_sigmaI/netI 0.0216
_diffrn_reflns_limit_h_max 26
_diffrn_reflns_limit_h_min -26
_diffrn_reflns_limit_k_max 9
_diffrn_reflns_limit_k_min -9
_diffrn_reflns_limit_l_max 27
_diffrn_reflns_limit_l_min -27
_diffrn_reflns_number 16162
_diffrn_reflns_theta_full 28.35
_diffrn_reflns_theta_max 28.35
_diffrn_reflns_theta_min 2.17
_exptl_absorpt_coefficient_mu 0.085
_exptl_absorpt_correction_type none
_exptl_crystal_colour colourless
_exptl_crystal_density_diffrn 1.289
_exptl_crystal_description block
_exptl_crystal_F_000 1120
_exptl_crystal_size_max 0.20
_exptl_crystal_size_mid 0.20
_exptl_crystal_size_min 0.20
_refine_diff_density_max 0.224
_refine_diff_density_min -0.193
_refine_diff_density_rms 0.052
_refine_ls_extinction_coef 0.0047(8)
_refine_ls_extinction_expression Fc^*^=kFc[1+0.001xFc^2^\l^3^/sin(2\q)]^-1/4^
_refine_ls_extinction_method SHELXL
_refine_ls_goodness_of_fit_ref 1.050
_refine_ls_hydrogen_treatment mixed
_refine_ls_matrix_type full
_refine_ls_number_parameters 187
_refine_ls_number_reflns 3404
_refine_ls_number_restraints 1
_refine_ls_restrained_S_all 1.051
_refine_ls_R_factor_all 0.0548
_refine_ls_R_factor_gt 0.0479
_refine_ls_shift/su_max 0.004
_refine_ls_shift/su_mean 0.000
_refine_ls_structure_factor_coef Fsqd
_refine_ls_weighting_details 'calc w=1/[\s^2^(Fo^2^)+(0.0841P)^2^+0.6395P] where P=(Fo^2^+2Fc^2^)/3'
_refine_ls_weighting_scheme calc
_refine_ls_wR_factor_gt 0.1358
_refine_ls_wR_factor_ref 0.1429
_reflns_number_gt 2849
_reflns_number_total 3404
_reflns_threshold_expression >2sigma(I)
_cod_data_source_file jo202588j_si_001.cif
_cod_data_source_block 110426lm
_cod_original_cell_volume 2733.8(8)
_cod_database_code 4027068

loop_
_symmetry_equiv_pos_as_xyz
'x, y, z'
'-x, y, -z+1/2'
'x+1/2, y+1/2, z'
'-x+1/2, y+1/2, -z+1/2'
'-x, -y, -z'
'x, -y, z-1/2'
'-x+1/2, -y+1/2, -z'
'x+1/2, -y+1/2, z-1/2'

loop_
_atom_site_label
_atom_site_type_symbol
_atom_site_fract_x
_atom_site_fract_y
_atom_site_fract_z
_atom_site_U_iso_or_equiv
_atom_site_adp_type
_atom_site_occupancy
_atom_site_symmetry_multiplicity
_atom_site_calc_flag
_atom_site_refinement_flags
C1 C 0.14268(6) 0.42497(16) 0.39349(6) 0.0435(3) Uani 1 1 d .
C2 C 0.12321(8) 0.60056(18) 0.36828(8) 0.0564(3) Uani 1 1 d .
H2 H 0.1057 0.6245 0.3199 0.068 Uiso 1 1 calc R
C3 C 0.12962(9) 0.7415(2) 0.41492(10) 0.0688(4) Uani 1 1 d .
H3 H 0.1163 0.8594 0.3978 0.083 Uiso 1 1 calc R
C4 C 0.15571(9) 0.7060(3) 0.48670(10) 0.0726(4) Uani 1 1 d .
H4 H 0.1608 0.8007 0.5180 0.087 Uiso 1 1 calc R
C5 C 0.17407(8) 0.5323(3) 0.51208(8) 0.0677(4) Uani 1 1 d .
H5 H 0.1908 0.5086 0.5604 0.081 Uiso 1 1 calc R
C6 C 0.16776(7) 0.3927(2) 0.46601(7) 0.0548(3) Uani 1 1 d .
H6 H 0.1804 0.2749 0.4836 0.066 Uiso 1 1 calc R
C7 C 0.13647(6) 0.26475(16) 0.34506(6) 0.0446(3) Uani 1 1 d .
H7 H 0.1818 0.1909 0.3704 0.054 Uiso 1 1 calc R
C8 C 0.13533(6) 0.31999(16) 0.27522(6) 0.0435(3) Uani 1 1 d .
C9 C 0.08607(7) 0.37465(17) 0.16343(7) 0.0489(3) Uani 1 1 d .
C10 C 0.19272(7) 0.35719(16) 0.25888(6) 0.0438(3) Uani 1 1 d .
C11 C 0.03645(8) 0.4030(2) 0.08661(7) 0.0641(4) Uani 1 1 d .
H11A H 0.0425 0.3038 0.0598 0.096 Uiso 1 1 calc R
H11B H 0.0497 0.5151 0.0714 0.096 Uiso 1 1 calc R
H11C H -0.0150 0.4087 0.0788 0.096 Uiso 1 1 calc R
C12 C 0.27437(7) 0.36947(15) 0.29760(7) 0.0449(3) Uani 1 1 d .
C13 C 0.31897(8) 0.3650(2) 0.26157(8) 0.0576(3) Uani 1 1 d .
H13 H 0.2964 0.3522 0.2122 0.069 Uiso 1 1 calc R
C14 C 0.39621(8) 0.3795(2) 0.29857(9) 0.0672(4) Uani 1 1 d .
H14 H 0.4253 0.3783 0.2739 0.081 Uiso 1 1 calc R
C15 C 0.43047(8) 0.3956(2) 0.37173(9) 0.0680(4) Uani 1 1 d .
H15 H 0.4826 0.4036 0.3965 0.082 Uiso 1 1 calc R
C16 C 0.38722(8) 0.4000(2) 0.40827(8) 0.0653(4) Uani 1 1 d .
H16 H 0.4104 0.4106 0.4577 0.078 Uiso 1 1 calc R
C17 C 0.30975(7) 0.38850(18) 0.37158(7) 0.0547(3) Uani 1 1 d .
H17 H 0.2810 0.3935 0.3964 0.066 Uiso 1 1 calc R
N1 N 0.06755(5) 0.33330(15) 0.21347(5) 0.0478(3) Uani 1 1 d .
O1 O 0.07439(5) 0.15178(12) 0.33438(5) 0.0542(3) Uani 1 1 d D
H1 H 0.0352(7) 0.216(2) 0.3166(9) 0.073(5) Uiso 1 1 d D
O2 O 0.16102(5) 0.39148(12) 0.18613(4) 0.0497(2) Uani 1 1 d .

loop_
_atom_site_aniso_label
_atom_site_aniso_U_11
_atom_site_aniso_U_22
_atom_site_aniso_U_33
_atom_site_aniso_U_23
_atom_site_aniso_U_13
_atom_site_aniso_U_12
C1 0.0375(5) 0.0526(6) 0.0449(6) 0.0079(5) 0.0225(5) 0.0059(4)
C2 0.0645(8) 0.0534(7) 0.0617(8) 0.0118(5) 0.0374(7) 0.0093(6)
C3 0.0732(10) 0.0510(7) 0.0976(12) -0.0002(7) 0.0521(9) 0.0019(6)
C4 0.0579(8) 0.0834(10) 0.0834(11) -0.0291(9) 0.0376(8) -0.0082(8)
C5 0.0511(7) 0.1005(12) 0.0499(7) -0.0070(7) 0.0211(6) 0.0087(7)
C6 0.0473(7) 0.0713(8) 0.0470(6) 0.0107(6) 0.0220(5) 0.0135(6)
C7 0.0434(6) 0.0475(6) 0.0467(6) 0.0112(5) 0.0235(5) 0.0087(4)
C8 0.0429(6) 0.0466(6) 0.0436(6) 0.0030(4) 0.0216(5) 0.0044(4)
C9 0.0442(6) 0.0598(7) 0.0443(6) 0.0001(5) 0.0211(5) 0.0015(5)
C10 0.0452(6) 0.0487(6) 0.0412(6) 0.0018(4) 0.0225(5) 0.0030(4)
C11 0.0549(8) 0.0919(10) 0.0428(6) 0.0037(6) 0.0194(6) 0.0011(7)
C12 0.0434(6) 0.0440(6) 0.0507(6) 0.0023(5) 0.0241(5) 0.0020(4)
C13 0.0532(7) 0.0687(8) 0.0593(8) -0.0024(6) 0.0325(6) -0.0030(6)
C14 0.0540(8) 0.0782(10) 0.0841(11) -0.0065(8) 0.0440(8) -0.0041(7)
C15 0.0418(7) 0.0740(9) 0.0850(11) -0.0064(8) 0.0255(7) -0.0010(6)
C16 0.0497(7) 0.0801(10) 0.0587(8) -0.0023(7) 0.0177(6) 0.0033(6)
C17 0.0462(6) 0.0683(8) 0.0518(7) 0.0005(6) 0.0239(5) 0.0032(6)
N1 0.0429(5) 0.0576(6) 0.0442(5) 0.0040(4) 0.0208(4) 0.0031(4)
O1 0.0554(5) 0.0494(5) 0.0639(6) 0.0120(4) 0.0322(5) 0.0019(4)
O2 0.0467(5) 0.0651(5) 0.0420(4) 0.0021(4) 0.0239(4) 0.0000(4)

loop_
_atom_type_symbol
_atom_type_description
_atom_type_scat_dispersion_real
_atom_type_scat_dispersion_imag
_atom_type_scat_source
C C 0.0033 0.0016 'International Tables Vol C Tables 4.2.6.8 and 6.1.1.4'
H H 0.0000 0.0000 'International Tables Vol C Tables 4.2.6.8 and 6.1.1.4'
N N 0.0061 0.0033 'International Tables Vol C Tables 4.2.6.8 and 6.1.1.4'
O O 0.0106 0.0060 'International Tables Vol C Tables 4.2.6.8 and 6.1.1.4'

loop_
_geom_angle_atom_site_label_1
_geom_angle_atom_site_label_2
_geom_angle_atom_site_label_3
_geom_angle
C2 C1 C6 118.61(12)
C2 C1 C7 122.78(11)
C6 C1 C7 118.59(11)
C1 C2 C3 120.30(13)
C1 C2 H2 119.8
C3 C2 H2 119.8
C4 C3 C2 119.85(14)
C4 C3 H3 120.1
C2 C3 H3 120.1
C5 C4 C3 120.34(14)
C5 C4 H4 119.8
C3 C4 H4 119.8
C4 C5 C6 119.88(14)
C4 C5 H5 120.1
C6 C5 H5 120.1
C5 C6 C1 121.00(13)
C5 C6 H6 119.5
C1 C6 H6 119.5
O1 C7 C8 111.63(10)
O1 C7 C1 111.32(9)
C8 C7 C1 113.56(9)
O1 C7 H7 106.6
C8 C7 H7 106.6
C1 C7 H7 106.6
C10 C8 N1 108.91(10)
C10 C8 C7 130.43(11)
N1 C8 C7 120.62(10)
N1 C9 O2 113.82(11)
N1 C9 C11 128.52(12)
O2 C9 C11 117.66(11)
C8 C10 O2 107.06(10)
C8 C10 C12 136.39(11)
O2 C10 C12 116.55(10)
C9 C11 H11A 109.5
C9 C11 H11B 109.5
H11A C11 H11B 109.5
C9 C11 H11C 109.5
H11A C11 H11C 109.5
H11B C11 H11C 109.5
C17 C12 C13 118.45(12)
C17 C12 C10 120.59(11)
C13 C12 C10 120.96(12)
C14 C13 C12 120.58(14)
C14 C13 H13 119.7
C12 C13 H13 119.7
C15 C14 C13 120.34(14)
C15 C14 H14 119.8
C13 C14 H14 119.8
C14 C15 C16 119.87(13)
C14 C15 H15 120.1
C16 C15 H15 120.1
C17 C16 C15 120.21(14)
C17 C16 H16 119.9
C15 C16 H16 119.9
C16 C17 C12 120.55(13)
C16 C17 H17 119.7
C12 C17 H17 119.7
C9 N1 C8 105.23(10)
C7 O1 H1 108.0(12)
C9 O2 C10 104.97(9)

loop_
_geom_bond_atom_site_label_1
_geom_bond_atom_site_label_2
_geom_bond_distance
C1 C2 1.3819(18)
C1 C6 1.3916(17)
C1 C7 1.5224(17)
C2 C3 1.390(2)
C2 H2 0.9300
C3 C4 1.379(3)
C3 H3 0.9300
C4 C5 1.368(3)
C4 H4 0.9300
C5 C6 1.375(2)
C5 H5 0.9300
C6 H6 0.9300
C7 O1 1.4185(15)
C7 C8 1.5083(15)
C7 H7 0.9800
C8 C10 1.3561(16)
C8 N1 1.3927(15)
C9 N1 1.2924(16)
C9 O2 1.3506(15)
C9 C11 1.4792(18)
C10 O2 1.3875(14)
C10 C12 1.4561(17)
C11 H11A 0.9600
C11 H11B 0.9600
C11 H11C 0.9600
C12 C17 1.3936(19)
C12 C13 1.3971(18)
C13 C14 1.379(2)
C13 H13 0.9300
C14 C15 1.376(2)
C14 H14 0.9300
C15 C16 1.383(2)
C15 H15 0.9300
C16 C17 1.3814(19)
C16 H16 0.9300
C17 H17 0.9300
O1 H1 0.841(9)

loop_
_geom_hbond_atom_site_label_D
_geom_hbond_atom_site_label_H
_geom_hbond_atom_site_label_A
_geom_hbond_distance_DH
_geom_hbond_distance_HA
_geom_hbond_distance_DA
_geom_hbond_angle_DHA
_geom_hbond_site_symmetry_A
C3 H3 O1 0.93 2.47 3.3884(19) 171.4 1_565
O1 H1 N1 0.841(9) 2.039(10) 2.8641(15) 166.9(17) 2
